data_2241543
loop_
_publ_author_name
'Gomes, L\'igia R.'
'Low, John Nicolson'
'Magalh\~aes e Silva, Diogo'
'Cagide, Fernando'
'Borges, Fernanda'

_publ_section_title
;
 Crystal structures of five 6-mercaptopurine derivatives
;
_journal_coeditor_code HB7562
_journal_issue 3
_journal_name_full 'Acta Crystallographica Section E'
_journal_page_first 307
_journal_page_last 313
_journal_paper_doi 10.1107/S2056989016001833
_journal_volume 72
_journal_year 2016
_chemical_formula_iupac 'C15 H11 Br N4 O2 S'
_chemical_formula_moiety 'C15 H11 Br N4 O2 S'
_chemical_formula_sum 'C15 H11 Br N4 O2 S'
_chemical_formula_weight 391.25
_chemical_name_systematic
;
2-[(9-Acetyl-9<i>H</i>-purin-6-yl)sulfanyl]-1-(4-bromophenyl)ethan-1-one
;
_space_group_crystal_system monoclinic
_space_group_IT_number 14
_space_group_name_Hall '-P 2ybc'
_space_group_name_H-M_alt 'P 1 21/c 1'
_symmetry_space_group_name_Hall '-P 2ybc'
_symmetry_space_group_name_H-M 'P 1 21/c 1'
_atom_sites_solution_hydrogens geom
_audit_creation_method SHELXL-2014/7
_cell_angle_alpha 90
_cell_angle_beta 96.580(2)
_cell_angle_gamma 90
_cell_formula_units_Z 4
_cell_length_a 6.0705(4)
_cell_length_b 10.0668(7)
_cell_length_c 24.3492(17)
_cell_measurement_reflns_used 18109
_cell_measurement_temperature 100(2)
_cell_measurement_theta_max 27.5
_cell_measurement_theta_min 2.5
_cell_volume 1478.19(18)
_computing_cell_refinement
;
<i>CrystalClear-SM Expert</i> (Rigaku, 2012)
;
_computing_data_collection
;
<i>CrystalClear-SM Expert</i> (Rigaku, 2012)
;
_computing_data_reduction
;
<i>CrystalClear-SM Expert</i> (Rigaku, 2012)
;
_computing_molecular_graphics
;
Mercury (Macrae <i>et al.</i>,  2006)
;
_computing_publication_material
;
OSCAIL (McArdle <i>et al.</i>,  2004),
SHELXL2014 (Sheldrick, 2015b) and
PLATON (Spek, 2009)
;
_computing_structure_refinement
;
OSCAIL (McArdle <i>et al.</i>,  2004),
<i>ShelXle</i> (H\"ubschle <i>et al.</i>,  2011) and
SHELXL2014 (Sheldrick, 2015b)
;
_computing_structure_solution
;
OSCAIL (McArdle <i>et al.</i>,  2004) and
SHELXT (Sheldrick, 2015a)
;
_diffrn_ambient_temperature 100(2)
_diffrn_detector_area_resol_mean 28.5714
_diffrn_measured_fraction_theta_full 0.993
_diffrn_measured_fraction_theta_max 0.991
_diffrn_measurement_device 'four-circle \k diffractometer'
_diffrn_measurement_device_type 'Rigaku AFC12 (Right)'
_diffrn_measurement_method 'profile data from \w-scans'
_diffrn_radiation_type MoK\a
_diffrn_radiation_wavelength 0.71075
_diffrn_reflns_av_R_equivalents 0.0644
_diffrn_reflns_limit_h_max 7
_diffrn_reflns_limit_h_min -7
_diffrn_reflns_limit_k_max 13
_diffrn_reflns_limit_k_min -12
_diffrn_reflns_limit_l_max 31
_diffrn_reflns_limit_l_min -31
_diffrn_reflns_number 18171
_diffrn_reflns_theta_full 25.000
_diffrn_reflns_theta_max 27.469
_diffrn_reflns_theta_min 2.633
_exptl_absorpt_coefficient_mu 2.937
_exptl_absorpt_correction_T_max 1.000
_exptl_absorpt_correction_T_min 0.658
_exptl_absorpt_correction_type multi-scan
_exptl_absorpt_process_details
;
<i>CrystalClear-SM Expert</i> (Rigaku, 20112)
;
_exptl_crystal_colour colourless
_exptl_crystal_density_diffrn 1.758
_exptl_crystal_description plate
_exptl_crystal_F_000 784
_exptl_crystal_size_max 0.150
_exptl_crystal_size_mid 0.100
_exptl_crystal_size_min 0.020
_refine_diff_density_max 2.905
_refine_diff_density_min -0.922
_refine_ls_extinction_method none
_refine_ls_goodness_of_fit_ref 1.059
_refine_ls_hydrogen_treatment constr
_refine_ls_matrix_type full
_refine_ls_number_parameters 209
_refine_ls_number_reflns 3346
_refine_ls_number_restraints 0
_refine_ls_restrained_S_all 1.059
_refine_ls_R_factor_all 0.0616
_refine_ls_R_factor_gt 0.0560
_refine_ls_shift/su_max 0.001
_refine_ls_shift/su_mean 0.000
_refine_ls_structure_factor_coef Fsqd
_refine_ls_weighting_details 'w=1/[\s^2^(Fo^2^)+(0.1178P)^2^+0.3580P] where P=(Fo^2^+2Fc^2^)/3'
_refine_ls_weighting_scheme calc
_refine_ls_wR_factor_gt 0.1473
_refine_ls_wR_factor_ref 0.1533
_reflns_number_gt 2944
_reflns_number_total 3346
_reflns_threshold_expression 'I > 2\s(I)'
_cod_data_source_file hb7562sup1.cif
_cod_data_source_block 4
_cod_database_code 2241543
_shelx_space_group_comment
;
The symmetry employed for this shelxl refinement is uniquely defined
by the following loop, which should always be used as a source of
symmetry information in preference to the above space-group names.
They are only intended as comments.
;
_shelx_estimated_absorpt_t_min 0.667
_shelx_estimated_absorpt_t_max 0.944

loop_
_space_group_symop_operation_xyz
'x, y, z'
'-x, y+1/2, -z+1/2'
'-x, -y, -z'
'x, -y-1/2, z-1/2'

loop_
_atom_site_type_symbol
_atom_site_label
_atom_site_fract_x
_atom_site_fract_y
_atom_site_fract_z
_atom_site_U_iso_or_equiv
_atom_site_adp_type
_atom_site_calc_flag
_atom_site_occupancy
Br Br64 1.32442(5) 0.33869(3) 0.10086(2) 0.02971(16) Uani d 1
S S6 0.38570(14) 0.51673(7) 0.33803(3) 0.0278(2) Uani d 1
O O6 0.6441(5) 0.6537(2) 0.26801(11) 0.0318(5) Uani d 1
O O9 -0.4299(5) 0.3392(2) 0.51161(11) 0.0357(6) Uani d 1
N N1 0.3870(5) 0.2608(3) 0.37506(10) 0.0267(5) Uani d 1
N N3 0.1320(5) 0.1721(2) 0.43630(12) 0.0279(6) Uani d 1
N N7 -0.0199(5) 0.5157(3) 0.41162(11) 0.0274(5) Uani d 1
N N9 -0.1388(5) 0.3411(2) 0.46032(12) 0.0263(6) Uani d 1
C C2 0.3003(6) 0.1653(3) 0.40499(14) 0.0290(7) Uani d 1
H H2 0.3683 0.0806 0.4038 0.035 Uiso calc 1
C C4 0.0420(5) 0.2942(3) 0.43479(12) 0.0260(6) Uani d 1
C C5 0.1121(5) 0.4027(3) 0.40513(12) 0.0262(6) Uani d 1
C C6 0.2904(5) 0.3823(3) 0.37469(12) 0.0255(6) Uani d 1
C C8 -0.1649(5) 0.4742(3) 0.44429(12) 0.0274(6) Uani d 1
H H8 -0.2771 0.5298 0.4559 0.033 Uiso calc 1
C C9 -0.2823(5) 0.2762(3) 0.49460(13) 0.0279(6) Uani d 1
C C61 0.5714(5) 0.4314(3) 0.29665(13) 0.0278(6) Uani d 1
H H61A 0.6861 0.3827 0.3209 0.033 Uiso calc 1
H H61B 0.4876 0.3666 0.2718 0.033 Uiso calc 1
C C62 0.6802(5) 0.5351(3) 0.26272(12) 0.0267(6) Uani d 1
C C91 -0.2352(6) 0.1307(4) 0.50629(16) 0.0346(7) Uani d 1
H H91A -0.2341 0.0827 0.4713 0.052 Uiso calc 1
H H91B -0.3506 0.0937 0.5268 0.052 Uiso calc 1
H H91C -0.0904 0.1214 0.5283 0.052 Uiso calc 1
C C631 0.8358(5) 0.4855(3) 0.22393(12) 0.0248(6) Uani d 1
C C632 1.0055(6) 0.5701(3) 0.20986(13) 0.0292(6) Uani d 1
H H632 1.0178 0.6572 0.2250 0.035 Uiso calc 1
C C633 1.1556(5) 0.5285(3) 0.17420(13) 0.0282(6) Uani d 1
H H633 1.2725 0.5850 0.1657 0.034 Uiso calc 1
C C634 1.1296(5) 0.4012(3) 0.15118(12) 0.0262(6) Uani d 1
C C635 0.9596(6) 0.3157(3) 0.16372(14) 0.0291(6) Uani d 1
H H635 0.9435 0.2301 0.1473 0.035 Uiso calc 1
C C636 0.8144(6) 0.3585(3) 0.20067(14) 0.0273(6) Uani d 1
H H636 0.7005 0.3009 0.2100 0.033 Uiso calc 1

loop_
_atom_site_aniso_label
_atom_site_aniso_U_11
_atom_site_aniso_U_22
_atom_site_aniso_U_33
_atom_site_aniso_U_12
_atom_site_aniso_U_13
_atom_site_aniso_U_23
Br64 0.0279(2) 0.0250(2) 0.0387(2) 0.00019(11) 0.01488(15) 0.00074(10)
S6 0.0299(4) 0.0199(4) 0.0361(4) 0.0021(3) 0.0142(3) 0.0016(3)
O6 0.0370(13) 0.0205(12) 0.0399(12) 0.0015(9) 0.0127(10) -0.0010(8)
O9 0.0334(14) 0.0301(14) 0.0469(14) 0.0016(9) 0.0193(11) -0.0011(9)
N1 0.0255(13) 0.0225(13) 0.0335(12) 0.0028(10) 0.0101(10) 0.0010(10)
N3 0.0316(15) 0.0206(13) 0.0328(13) 0.0045(10) 0.0095(11) 0.0032(9)
N7 0.0258(13) 0.0214(13) 0.0366(13) 0.0036(10) 0.0104(10) -0.0008(10)
N9 0.0266(14) 0.0206(14) 0.0332(13) 0.0012(9) 0.0096(11) -0.0011(9)
C2 0.0296(16) 0.0222(16) 0.0365(16) 0.0043(11) 0.0087(13) 0.0015(11)
C4 0.0260(15) 0.0258(16) 0.0277(13) -0.0002(12) 0.0091(11) -0.0006(12)
C5 0.0267(16) 0.0202(15) 0.0325(14) 0.0035(11) 0.0065(11) 0.0008(11)
C6 0.0249(15) 0.0209(14) 0.0316(14) 0.0006(11) 0.0070(11) 0.0007(12)
C8 0.0284(16) 0.0214(15) 0.0332(14) 0.0025(11) 0.0070(11) -0.0002(11)
C9 0.0255(15) 0.0255(16) 0.0342(14) -0.0002(12) 0.0097(11) -0.0009(12)
C61 0.0298(16) 0.0202(15) 0.0358(14) 0.0003(11) 0.0143(12) -0.0001(12)
C62 0.0269(16) 0.0230(15) 0.0312(14) -0.0026(11) 0.0081(11) -0.0012(11)
C91 0.0343(18) 0.0275(16) 0.0448(18) 0.0033(14) 0.0162(14) 0.0072(14)
C631 0.0251(15) 0.0218(15) 0.0287(13) 0.0013(11) 0.0079(11) -0.0003(11)
C632 0.0317(16) 0.0207(15) 0.0364(15) -0.0020(12) 0.0098(12) -0.0007(12)
C633 0.0272(16) 0.0246(16) 0.0339(14) -0.0036(12) 0.0086(11) 0.0017(12)
C634 0.0246(15) 0.0232(15) 0.0321(14) 0.0001(11) 0.0085(11) 0.0015(11)
C635 0.0318(17) 0.0199(14) 0.0376(15) -0.0025(12) 0.0127(13) -0.0016(12)
C636 0.0288(16) 0.0187(14) 0.0360(15) -0.0017(11) 0.0098(13) 0.0011(11)

loop_
_atom_type_symbol
_atom_type_description
_atom_type_scat_dispersion_real
_atom_type_scat_dispersion_imag
_atom_type_scat_source
C C 0.0033 0.0016 'International Tables Vol C Tables 4.2.6.8 and 6.1.1.4'
H H 0.0000 0.0000 'International Tables Vol C Tables 4.2.6.8 and 6.1.1.4'
Br Br -0.2901 2.4595 'International Tables Vol C Tables 4.2.6.8 and 6.1.1.4'
N N 0.0061 0.0033 'International Tables Vol C Tables 4.2.6.8 and 6.1.1.4'
O O 0.0106 0.0060 'International Tables Vol C Tables 4.2.6.8 and 6.1.1.4'
S S 0.1246 0.1234 'International Tables Vol C Tables 4.2.6.8 and 6.1.1.4'

loop_
_geom_angle_atom_site_label_1
_geom_angle_atom_site_label_2
_geom_angle_atom_site_label_3
_geom_angle
_geom_angle_publ_flag
C6 S6 C61 100.33(15) y
C2 N1 C6 116.8(3) ?
C4 N3 C2 111.3(3) ?
C8 N7 C5 103.8(3) ?
C8 N9 C4 105.5(3) ?
C8 N9 C9 122.9(3) ?
C4 N9 C9 131.6(3) ?
N3 C2 N1 129.7(3) ?
N3 C2 H2 115.1 ?
N1 C2 H2 115.1 ?
N3 C4 C5 125.4(3) ?
N3 C4 N9 129.2(3) ?
C5 C4 N9 105.4(3) ?
C6 C5 C4 117.3(3) ?
C6 C5 N7 131.5(3) ?
C4 C5 N7 111.1(3) ?
N1 C6 C5 119.4(3) ?
N1 C6 S6 122.1(2) ?
C5 C6 S6 118.5(2) ?
N7 C8 N9 114.2(3) ?
N7 C8 H8 122.9 ?
N9 C8 H8 122.9 ?
O9 C9 N9 119.0(3) ?
O9 C9 C91 125.1(3) ?
N9 C9 C91 115.9(3) ?
C62 C61 S6 108.2(2) ?
C62 C61 H61A 110.1 ?
S6 C61 H61A 110.1 ?
C62 C61 H61B 110.1 ?
S6 C61 H61B 110.1 ?
H61A C61 H61B 108.4 ?
O6 C62 C631 121.7(3) ?
O6 C62 C61 121.1(3) ?
C631 C62 C61 117.2(3) ?
C9 C91 H91A 109.5 ?
C9 C91 H91B 109.5 ?
H91A C91 H91B 109.5 ?
C9 C91 H91C 109.5 ?
H91A C91 H91C 109.5 ?
H91B C91 H91C 109.5 ?
C636 C631 C632 119.4(3) ?
C636 C631 C62 121.6(3) ?
C632 C631 C62 118.9(3) ?
C633 C632 C631 121.2(3) ?
C633 C632 H632 119.4 ?
C631 C632 H632 119.4 ?
C632 C633 C634 118.2(3) ?
C632 C633 H633 120.9 ?
C634 C633 H633 120.9 ?
C633 C634 C635 121.7(3) ?
C633 C634 Br64 120.7(2) ?
C635 C634 Br64 117.6(2) ?
C636 C635 C634 119.0(3) ?
C636 C635 H635 120.5 ?
C634 C635 H635 120.5 ?
C635 C636 C631 120.4(3) ?
C635 C636 H636 119.8 ?
C631 C636 H636 119.8 ?

loop_
_geom_bond_atom_site_label_1
_geom_bond_atom_site_label_2
_geom_bond_distance
_geom_bond_publ_flag
Br64 C634 1.905(3) ?
S6 C6 1.755(3) y
S6 C61 1.812(3) y
O6 C62 1.224(4) ?
O9 C9 1.209(4) ?
N1 C2 1.349(4) ?
N1 C6 1.356(4) ?
N3 C4 1.344(4) ?
N3 C2 1.345(5) ?
N7 C8 1.320(4) ?
N7 C5 1.411(4) ?
N9 C8 1.399(4) ?
N9 C4 1.404(4) ?
N9 C9 1.431(4) ?
C2 H2 0.9500 ?
C4 C5 1.402(4) ?
C5 C6 1.395(4) ?
C8 H8 0.9500 ?
C9 C91 1.513(5) ?
C61 C62 1.528(4) y
C61 H61A 0.9900 ?
C61 H61B 0.9900 ?
C62 C631 1.496(4) y
C91 H91A 0.9800 ?
C91 H91B 0.9800 ?
C91 H91C 0.9800 ?
C631 C636 1.398(4) ?
C631 C632 1.409(5) ?
C632 C633 1.393(5) ?
C632 H632 0.9500 ?
C633 C634 1.400(4) ?
C633 H633 0.9500 ?
C634 C635 1.404(4) ?
C635 C636 1.398(5) ?
C635 H635 0.9500 ?
C636 H636 0.9500 ?

loop_
_geom_hbond_atom_site_label_D
_geom_hbond_atom_site_label_H
_geom_hbond_atom_site_label_A
_geom_hbond_site_symmetry_A
_geom_hbond_distance_DH
_geom_hbond_distance_HA
_geom_hbond_distance_DA
_geom_hbond_angle_DHA
C8 H8 O9 3_466 0.95 2.42 3.367(4) 177
C61 H61B O6 2_645 0.99 2.45 3.396(4) 160

loop_
_geom_torsion_atom_site_label_1
_geom_torsion_atom_site_label_2
_geom_torsion_atom_site_label_3
_geom_torsion_atom_site_label_4
_geom_torsion
_geom_torsion_publ_flag
C4 N3 C2 N1 1.4(5) ?
C6 N1 C2 N3 -1.6(5) ?
C2 N3 C4 C5 -0.5(5) ?
C2 N3 C4 N9 178.1(3) ?
C8 N9 C4 N3 -178.8(3) ?
C9 N9 C4 N3 -0.6(6) ?
C8 N9 C4 C5 0.0(3) ?
C9 N9 C4 C5 178.2(3) ?
N3 C4 C5 C6 -0.1(5) ?
N9 C4 C5 C6 -179.0(3) ?
N3 C4 C5 N7 179.0(3) ?
N9 C4 C5 N7 0.1(3) ?
C8 N7 C5 C6 178.7(3) ?
C8 N7 C5 C4 -0.2(3) ?
C2 N1 C6 C5 0.8(4) ?
C2 N1 C6 S6 179.6(2) ?
C4 C5 C6 N1 -0.1(4) ?
N7 C5 C6 N1 -179.0(3) ?
C4 C5 C6 S6 -178.9(2) ?
N7 C5 C6 S6 2.2(5) ?
C61 S6 C6 N1 12.0(3) ?
C61 S6 C6 C5 -169.3(3) ?
C5 N7 C8 N9 0.2(4) ?
C4 N9 C8 N7 -0.1(4) ?
C9 N9 C8 N7 -178.5(3) ?
C8 N9 C9 O9 -1.6(5) ?
C4 N9 C9 O9 -179.6(3) ?
C8 N9 C9 C91 177.9(3) ?
C4 N9 C9 C91 0.0(5) ?
C6 S6 C61 C62 -177.8(2) y
S6 C61 C62 O6 3.2(4) y
S6 C61 C62 C631 -178.1(2) y
O6 C62 C631 C636 -153.8(3) ?
C61 C62 C631 C636 27.6(4) ?
O6 C62 C631 C632 25.1(4) ?
C61 C62 C631 C632 -153.6(3) ?
C636 C631 C632 C633 -1.5(5) ?
C62 C631 C632 C633 179.6(3) ?
C631 C632 C633 C634 1.9(5) ?
C632 C633 C634 C635 -0.8(5) ?
C632 C633 C634 Br64 178.7(2) ?
C633 C634 C635 C636 -0.8(5) ?
Br64 C634 C635 C636 179.8(2) ?
C634 C635 C636 C631 1.2(5) ?
C632 C631 C636 C635 -0.1(5) ?
C62 C631 C636 C635 178.8(3) ?

_cod_database_fobs_code 2241543
